data_4101111
_publ_section_title
;
Mimicking [2,2]Paracyclophane Topology : Molecular Clips for the
 Coordination-Driven Co-facial Assembly of pi-Conjugated Systems
;
_journal_name_full 'Journal of the American Chemical Society'
_journal_paper_doi 10.1021/ja058617+
_journal_year 2006
_chemical_formula_moiety 'C135 H112 Cl10 Cu4 F24 N8 P10'
_chemical_formula_sum 'C135 H112 Cl10 Cu4 F24 N8 P10'
_chemical_formula_weight 3220.69
_space_group_IT_number 14
_symmetry_cell_setting monoclinic
_symmetry_space_group_name_Hall '-P 2yab'
_symmetry_space_group_name_H-M 'P 1 21/a 1'
_cell_angle_alpha 90
_cell_angle_beta 106.7422(23)
_cell_angle_gamma 90
_cell_formula_units_Z 4
_cell_length_a 21.0805(8)
_cell_length_b 24.3424(10)
_cell_length_c 28.0284(12)
_cell_measurement_temperature 120(2)
_cell_volume 13773.1(10)
_diffrn_ambient_temperature 120(2)
_exptl_crystal_density_diffrn 1.559
_cod_original_cell_volume 13773.1(1.3)
_cod_original_sg_symbol_H-M 'P 21/a'
_cod_database_code 4101111

loop_
_symmetry_equiv_pos_as_xyz
'x, y, z'
'-x+1/2, y+1/2, -z'
'-x, -y, -z'
'x-1/2, -y-1/2, z'

loop_
_atom_site_label
_atom_site_type_symbol
_atom_site_fract_x
_atom_site_fract_y
_atom_site_fract_z
_atom_site_U_iso_or_equiv
_atom_site_adp_type
_atom_site_occupancy
_atom_site_symmetry_multiplicity
_atom_site_calc_flag
_atom_site_refinement_flags
_atom_site_disorder_assembly
_atom_site_disorder_group
Cu1 Cu 0.84272(4) 0.27566(3) 0.95694(3) 0.0272(2) Uani 1 1 d . . .
Cu2 Cu 0.96644(4) 0.29558(3) 1.01491(3) 0.0261(2) Uani 1 1 d . . .
Cu3 Cu 0.63230(4) 0.22049(4) 1.54319(3) 0.0310(2) Uani 1 1 d . . .
Cu4 Cu 0.50748(4) 0.20372(4) 1.48159(3) 0.0290(2) Uani 1 1 d . . .
P1 P 0.88864(8) 0.36542(7) 0.96786(6) 0.0237(4) Uani 1 1 d . . .
P2 P 0.88293(9) 0.20400(8) 0.92523(7) 0.0319(4) Uani 1 1 d . . .
P3 P 1.01909(8) 0.24702(8) 0.97022(7) 0.0274(4) Uani 1 1 d . . .
P11 P 0.58586(8) 0.13174(8) 1.52389(7) 0.0273(4) Uani 1 1 d . . .
P12 P 0.59041(9) 0.28085(8) 1.58517(7) 0.0300(4) Uani 1 1 d . . .
P13 P 0.45356(8) 0.24177(8) 1.53123(7) 0.0280(4) Uani 1 1 d . . .
N1 N 0.7672(3) 0.3121(2) 0.9038(2) 0.0296(13) Uani 1 1 d . . .
N2 N 1.0231(2) 0.3646(2) 1.0404(2) 0.0244(12) Uani 1 1 d . . .
N3 N 0.7052(3) 0.1790(2) 1.5961(2) 0.0315(14) Uani 1 1 d . . .
N4 N 0.4573(3) 0.1358(2) 1.4450(2) 0.0336(14) Uani 1 1 d . . .
C1 C 0.8454(3) 0.3811(3) 0.9039(2) 0.0254(15) Uani 1 1 d . . .
C2 C 0.8863(3) 0.4085(3) 0.8814(3) 0.0276(16) Uani 1 1 d . . .
C3 C 0.8720(3) 0.4199(3) 0.8268(3) 0.0351(17) Uani 1 1 d . . .
H3A H 0.8269 0.4336 0.8142 0.042 Uiso 1 1 calc R . .
H3B H 0.8747 0.3858 0.8096 0.042 Uiso 1 1 calc R . .
C4 C 0.9195(3) 0.4614(3) 0.8150(3) 0.042(2) Uani 1 1 d . . .
H4A H 0.9134 0.4620 0.7794 0.051 Uiso 1 1 calc R . .
H4B H 0.9094 0.4978 0.8250 0.051 Uiso 1 1 calc R . .
C5 C 0.9915(3) 0.4471(3) 0.8420(2) 0.0359(18) Uani 1 1 d . . .
H5A H 1.0211 0.4719 0.8316 0.043 Uiso 1 1 calc R . .
H5B H 1.0011 0.4099 0.8339 0.043 Uiso 1 1 calc R . .
C6 C 1.0025(3) 0.4523(3) 0.8983(2) 0.0309(16) Uani 1 1 d . . .
H6A H 1.0465 0.4386 0.9155 0.037 Uiso 1 1 calc R . .
H6B H 1.0009 0.4908 0.9067 0.037 Uiso 1 1 calc R . .
C7 C 0.9522(3) 0.4216(3) 0.9163(2) 0.0254(15) Uani 1 1 d . . .
C8 C 0.9613(3) 0.4033(3) 0.9636(2) 0.0228(15) Uani 1 1 d . . .
C9 C 1.0180(3) 0.4069(3) 1.0076(2) 0.0244(15) Uani 1 1 d . . .
C10 C 1.0636(3) 0.4494(3) 1.0176(2) 0.0248(15) Uani 1 1 d . . .
H10 H 1.0603 0.4775 0.9946 0.030 Uiso 1 1 calc R . .
C11 C 1.1134(3) 0.4500(3) 1.0611(3) 0.0311(17) Uani 1 1 d . . .
H11 H 1.1440 0.4786 1.0683 0.037 Uiso 1 1 calc R . .
C12 C 1.1178(3) 0.4065(3) 1.0953(3) 0.0294(16) Uani 1 1 d . . .
H12 H 1.1510 0.4059 1.1256 0.035 Uiso 1 1 calc R . .
C13 C 1.0717(3) 0.3651(3) 1.0825(3) 0.0295(16) Uani 1 1 d . . .
H13 H 1.0747 0.3361 1.1046 0.035 Uiso 1 1 calc R . .
C14 C 0.7784(3) 0.3594(3) 0.8829(2) 0.0277(16) Uani 1 1 d . . .
C15 C 0.7285(3) 0.3862(3) 0.8476(3) 0.043(2) Uani 1 1 d . . .
H15 H 0.7367 0.4194 0.8340 0.051 Uiso 1 1 calc R . .
C16 C 0.6662(4) 0.3625(4) 0.8329(3) 0.055(2) Uani 1 1 d . . .
H16 H 0.6317 0.3799 0.8093 0.066 Uiso 1 1 calc R . .
C17 C 0.6550(4) 0.3130(4) 0.8532(3) 0.053(2) Uani 1 1 d . . .
H17 H 0.6136 0.2962 0.8430 0.063 Uiso 1 1 calc R . .
C18 C 0.7066(3) 0.2892(3) 0.8888(3) 0.042(2) Uani 1 1 d . . .
H18 H 0.6993 0.2562 0.9030 0.050 Uiso 1 1 calc R . .
C19 C 0.8518(3) 0.4090(3) 1.0054(2) 0.0266(15) Uani 1 1 d . . .
C20 C 0.8737(3) 0.4061(3) 1.0564(3) 0.0346(17) Uani 1 1 d . . .
H20 H 0.9062 0.3805 1.0713 0.041 Uiso 1 1 calc R . .
C21 C 0.8491(3) 0.4399(3) 1.0862(3) 0.0367(18) Uani 1 1 d . . .
H21 H 0.8653 0.4374 1.1207 0.044 Uiso 1 1 calc R . .
C22 C 0.7994(4) 0.4782(3) 1.0643(3) 0.0394(19) Uani 1 1 d . . .
H22 H 0.7817 0.5009 1.0840 0.047 Uiso 1 1 calc R . .
C23 C 0.7773(3) 0.4816(3) 1.0133(3) 0.0374(18) Uani 1 1 d . . .
H23 H 0.7448 0.5073 0.9984 0.045 Uiso 1 1 calc R . .
C24 C 0.8024(3) 0.4475(3) 0.9837(2) 0.0285(16) Uani 1 1 d . . .
H24 H 0.7863 0.4501 0.9492 0.034 Uiso 1 1 calc R . .
C30 C 0.9612(3) 0.2228(3) 0.9124(3) 0.0335(17) Uani 1 1 d . . .
H30A H 0.9796 0.1911 0.9000 0.040 Uiso 1 1 calc R . .
H30B H 0.9532 0.2514 0.8873 0.040 Uiso 1 1 calc R . .
C31 C 0.8321(4) 0.1775(4) 0.8667(3) 0.049(2) Uani 1 1 d . . .
C32 C 0.8317(4) 0.1999(4) 0.8223(3) 0.062(3) Uani 1 1 d . . .
H32 H 0.8598 0.2293 0.8218 0.074 Uiso 1 1 calc R . .
C33 C 0.7909(5) 0.1801(5) 0.7777(4) 0.095(4) Uani 1 1 d . . .
H33 H 0.7923 0.1957 0.7477 0.114 Uiso 1 1 calc R . .
C34 C 0.7485(5) 0.1375(6) 0.7778(4) 0.108(5) Uani 1 1 d . . .
H34 H 0.7204 0.1244 0.7480 0.130 Uiso 1 1 calc R . .
C35 C 0.7475(5) 0.1146(6) 0.8217(4) 0.103(5) Uani 1 1 d . . .
H35 H 0.7184 0.0860 0.8222 0.124 Uiso 1 1 calc R . .
C36 C 0.7899(4) 0.1339(4) 0.8655(4) 0.077(3) Uani 1 1 d . . .
H36 H 0.7901 0.1170 0.8953 0.092 Uiso 1 1 calc R . .
C37 C 0.9003(3) 0.1433(3) 0.9632(3) 0.043(2) Uani 1 1 d . . .
C38 C 0.9282(4) 0.0962(3) 0.9473(4) 0.065(3) Uani 1 1 d . . .
H38 H 0.9396 0.0972 0.9176 0.078 Uiso 1 1 calc R . .
C39 C 0.9386(5) 0.0488(4) 0.9755(5) 0.094(4) Uani 1 1 d . . .
H39 H 0.9576 0.0179 0.9656 0.113 Uiso 1 1 calc R . .
C40 C 0.9195(5) 0.0483(4) 1.0204(5) 0.088(4) Uani 1 1 d . . .
H40 H 0.9249 0.0164 1.0394 0.106 Uiso 1 1 calc R . .
C41 C 0.8934(4) 0.0941(4) 1.0357(4) 0.066(3) Uani 1 1 d . . .
H41 H 0.8827 0.0938 1.0657 0.079 Uiso 1 1 calc R . .
C42 C 0.8830(3) 0.1409(3) 1.0067(3) 0.044(2) Uani 1 1 d . . .
H42 H 0.8639 0.1715 1.0169 0.052 Uiso 1 1 calc R . .
C43 C 1.0631(3) 0.1850(3) 0.9961(3) 0.0381(18) Uani 1 1 d . . .
C44 C 1.0561(4) 0.1623(3) 1.0397(3) 0.045(2) Uani 1 1 d . . .
H44 H 1.0306 0.1802 1.0570 0.055 Uiso 1 1 calc R . .
C45 C 1.0868(4) 0.1131(4) 1.0576(4) 0.065(3) Uani 1 1 d . . .
H45 H 1.0805 0.0975 1.0862 0.078 Uiso 1 1 calc R . .
C46 C 1.1267(4) 0.0872(4) 1.0331(4) 0.069(3) Uani 1 1 d . . .
H46 H 1.1479 0.0545 1.0457 0.083 Uiso 1 1 calc R . .
C47 C 1.1355(4) 0.1091(4) 0.9905(4) 0.060(3) Uani 1 1 d . . .
H47 H 1.1621 0.0911 0.9741 0.073 Uiso 1 1 calc R . .
C48 C 1.1047(4) 0.1580(3) 0.9720(3) 0.049(2) Uani 1 1 d . . .
H48 H 1.1115 0.1733 0.9434 0.059 Uiso 1 1 calc R . .
C49 C 1.0807(3) 0.2892(3) 0.9525(3) 0.0280(16) Uani 1 1 d . . .
C50 C 1.0746(3) 0.3058(3) 0.9042(3) 0.0317(17) Uani 1 1 d . . .
H50 H 1.0401 0.2923 0.8780 0.038 Uiso 1 1 calc R . .
C51 C 1.1200(3) 0.3427(3) 0.8950(3) 0.0384(19) Uani 1 1 d . . .
H51 H 1.1163 0.3540 0.8627 0.046 Uiso 1 1 calc R . .
C52 C 1.1716(3) 0.3627(3) 0.9349(3) 0.040(2) Uani 1 1 d . . .
H52 H 1.2022 0.3874 0.9289 0.048 Uiso 1 1 calc R . .
C53 C 1.1772(3) 0.3462(3) 0.9822(3) 0.0350(18) Uani 1 1 d . . .
H53 H 1.2116 0.3597 1.0085 0.042 Uiso 1 1 calc R . .
C54 C 1.1321(3) 0.3097(3) 0.9916(3) 0.0344(18) Uani 1 1 d . . .
H54 H 1.1361 0.2987 1.0241 0.041 Uiso 1 1 calc R . .
C101 C 0.6220(3) 0.1113(3) 1.5879(2) 0.0276(16) Uani 1 1 d . . .
C102 C 0.5773(3) 0.0846(3) 1.6060(3) 0.0262(15) Uani 1 1 d . . .
C103 C 0.5862(3) 0.0695(3) 1.6598(3) 0.0374(18) Uani 1 1 d . . .
H10A H 0.6276 0.0495 1.6722 0.045 Uiso 1 1 calc R . .
H10B H 0.5898 0.1029 1.6792 0.045 Uiso 1 1 calc R . .
C104 C 0.5309(4) 0.0353(4) 1.6679(3) 0.062(3) Uani 1 1 d . . .
H10C H 0.5399 -0.0030 1.6627 0.075 Uiso 1 1 calc R . .
H10D H 0.5311 0.0392 1.7024 0.075 Uiso 1 1 calc R . .
C105 C 0.4651(4) 0.0487(4) 1.6363(3) 0.058(3) Uani 1 1 d . . .
H10E H 0.4540 0.0857 1.6441 0.069 Uiso 1 1 calc R . .
H10F H 0.4333 0.0239 1.6440 0.069 Uiso 1 1 calc R . .
C106 C 0.4576(3) 0.0455(3) 1.5811(3) 0.0341(17) Uani 1 1 d . . .
H10G H 0.4554 0.0073 1.5710 0.041 Uiso 1 1 calc R . .
H10H H 0.4161 0.0629 1.5629 0.041 Uiso 1 1 calc R . .
C107 C 0.5144(3) 0.0731(3) 1.5676(3) 0.0279(16) Uani 1 1 d . . .
C108 C 0.5115(3) 0.0932(3) 1.5215(3) 0.0280(16) Uani 1 1 d . . .
C109 C 0.4593(3) 0.0909(3) 1.4741(2) 0.0259(15) Uani 1 1 d . . .
C110 C 0.4154(3) 0.0488(3) 1.4589(3) 0.0369(18) Uani 1 1 d . . .
H110 H 0.4168 0.0187 1.4795 0.044 Uiso 1 1 calc R . .
C111 C 0.3684(3) 0.0510(3) 1.4121(3) 0.0381(19) Uani 1 1 d . . .
H111 H 0.3382 0.0225 1.4014 0.046 Uiso 1 1 calc R . .
C112 C 0.3673(3) 0.0956(3) 1.3821(3) 0.0380(18) Uani 1 1 d . . .
H112 H 0.3366 0.0978 1.3507 0.046 Uiso 1 1 calc R . .
C113 C 0.4119(3) 0.1368(3) 1.3992(3) 0.0364(18) Uani 1 1 d . . .
H113 H 0.4113 0.1670 1.3787 0.044 Uiso 1 1 calc R . .
C114 C 0.6894(3) 0.1309(3) 1.6131(3) 0.0332(17) Uani 1 1 d . . .
C115 C 0.7354(3) 0.1018(3) 1.6491(3) 0.0385(19) Uani 1 1 d . . .
H115 H 0.7246 0.0678 1.6598 0.046 Uiso 1 1 calc R . .
C116 C 0.7983(4) 0.1241(4) 1.6690(3) 0.045(2) Uani 1 1 d . . .
H116 H 0.8301 0.1054 1.6936 0.054 Uiso 1 1 calc R . .
C117 C 0.8129(3) 0.1738(4) 1.6523(3) 0.043(2) Uani 1 1 d . . .
H117 H 0.8545 0.1897 1.6656 0.051 Uiso 1 1 calc R . .
C118 C 0.7654(3) 0.1997(3) 1.6159(3) 0.0401(19) Uani 1 1 d . . .
H118 H 0.7756 0.2335 1.6044 0.048 Uiso 1 1 calc R . .
C119 C 0.6297(3) 0.0949(3) 1.4863(3) 0.0295(16) Uani 1 1 d . . .
C120 C 0.6180(3) 0.1096(3) 1.4363(3) 0.0365(18) Uani 1 1 d . . .
H120 H 0.5880 0.1374 1.4226 0.044 Uiso 1 1 calc R . .
C121 C 0.6509(3) 0.0828(3) 1.4076(3) 0.0404(19) Uani 1 1 d . . .
H121 H 0.6433 0.0929 1.3744 0.049 Uiso 1 1 calc R . .
C122 C 0.6952(4) 0.0410(3) 1.4271(3) 0.045(2) Uani 1 1 d . . .
H122 H 0.7167 0.0226 1.4071 0.054 Uiso 1 1 calc R . .
C123 C 0.7073(3) 0.0267(3) 1.4766(3) 0.043(2) Uani 1 1 d . . .
H123 H 0.7370 -0.0015 1.4899 0.052 Uiso 1 1 calc R . .
C124 C 0.6754(3) 0.0541(3) 1.5067(3) 0.0339(18) Uani 1 1 d . . .
H124 H 0.6846 0.0450 1.5402 0.041 Uiso 1 1 calc R . .
C130 C 0.5116(3) 0.2558(3) 1.5931(2) 0.0319(17) Uani 1 1 d . . .
H13A H 0.4929 0.2832 1.6103 0.038 Uiso 1 1 calc R . .
H13B H 0.5193 0.2225 1.6130 0.038 Uiso 1 1 calc R . .
C131 C 0.6414(3) 0.2924(3) 1.6482(3) 0.0328(17) Uani 1 1 d . . .
C132 C 0.6300(4) 0.2674(4) 1.6883(3) 0.056(2) Uani 1 1 d . . .
H132 H 0.5931 0.2449 1.6843 0.068 Uiso 1 1 calc R . .
C133 C 0.6730(5) 0.2755(5) 1.7345(4) 0.091(4) Uani 1 1 d . . .
H133 H 0.6643 0.2587 1.7618 0.109 Uiso 1 1 calc R . .
C134 C 0.7289(4) 0.3076(5) 1.7421(3) 0.078(3) Uani 1 1 d . . .
H134 H 0.7582 0.3121 1.7738 0.094 Uiso 1 1 calc R . .
C135 C 0.7399(4) 0.3328(4) 1.7017(3) 0.063(3) Uani 1 1 d . . .
H135 H 0.7769 0.3552 1.7056 0.076 Uiso 1 1 calc R . .
C136 C 0.6967(4) 0.3250(4) 1.6556(3) 0.054(2) Uani 1 1 d . . .
H136 H 0.7048 0.3423 1.6283 0.064 Uiso 1 1 calc R . .
C137 C 0.5760(3) 0.3494(3) 1.5602(3) 0.042(2) Uani 1 1 d . . .
C138 C 0.5467(4) 0.3900(4) 1.5830(4) 0.065(3) Uani 1 1 d . . .
H138 H 0.5322 0.3810 1.6104 0.078 Uiso 1 1 calc R . .
C139 C 0.5395(6) 0.4428(4) 1.5650(5) 0.094(4) Uani 1 1 d . . .
H139 H 0.5193 0.4694 1.5797 0.112 Uiso 1 1 calc R . .
C140 C 0.5619(6) 0.4559(5) 1.5257(6) 0.102(5) Uani 1 1 d . . .
H140 H 0.5572 0.4918 1.5139 0.123 Uiso 1 1 calc R . .
C141 C 0.5921(5) 0.4169(5) 1.5023(5) 0.095(4) Uani 1 1 d . . .
H141 H 0.6077 0.4266 1.4756 0.114 Uiso 1 1 calc R . .
C142 C 0.5979(4) 0.3632(4) 1.5203(4) 0.063(3) Uani 1 1 d . . .
H142 H 0.6169 0.3365 1.5050 0.076 Uiso 1 1 calc R . .
C143 C 0.4144(3) 0.3082(3) 1.5143(3) 0.0303(17) Uani 1 1 d . . .
C144 C 0.4266(3) 0.3379(3) 1.4751(3) 0.0359(18) Uani 1 1 d . . .
H144 H 0.4521 0.3224 1.4564 0.043 Uiso 1 1 calc R . .
C145 C 0.4008(4) 0.3904(3) 1.4639(3) 0.0423(19) Uani 1 1 d . . .
H145 H 0.4096 0.4103 1.4383 0.051 Uiso 1 1 calc R . .
C146 C 0.3619(3) 0.4129(3) 1.4914(3) 0.045(2) Uani 1 1 d . . .
H146 H 0.3443 0.4480 1.4838 0.054 Uiso 1 1 calc R . .
C147 C 0.3490(3) 0.3839(3) 1.5297(3) 0.043(2) Uani 1 1 d . . .
H147 H 0.3233 0.3995 1.5481 0.051 Uiso 1 1 calc R . .
C148 C 0.3746(3) 0.3311(3) 1.5408(3) 0.0398(19) Uani 1 1 d . . .
H148 H 0.3648 0.3111 1.5661 0.048 Uiso 1 1 calc R . .
C149 C 0.3901(3) 0.1991(3) 1.5441(3) 0.0308(16) Uani 1 1 d . . .
C150 C 0.3846(3) 0.1886(3) 1.5920(3) 0.0317(17) Uani 1 1 d . . .
H150 H 0.4144 0.2049 1.6195 0.038 Uiso 1 1 calc R . .
C151 C 0.3355(3) 0.1545(3) 1.5990(3) 0.0372(19) Uani 1 1 d . . .
H151 H 0.3330 0.1475 1.6310 0.045 Uiso 1 1 calc R . .
C152 C 0.2903(3) 0.1309(3) 1.5585(3) 0.0356(18) Uani 1 1 d . . .
H152 H 0.2567 0.1086 1.5632 0.043 Uiso 1 1 calc R . .
C153 C 0.2946(3) 0.1402(3) 1.5110(3) 0.0379(19) Uani 1 1 d . . .
H153 H 0.2645 0.1236 1.4839 0.045 Uiso 1 1 calc R . .
C154 C 0.3438(3) 0.1743(3) 1.5040(3) 0.0342(18) Uani 1 1 d . . .
H154 H 0.3460 0.1808 1.4718 0.041 Uiso 1 1 calc R . .
N200 N 0.8011(3) 0.2688(2) 1.0118(2) 0.0306(14) Uani 1 1 d . . .
N201 N 0.5209(3) 0.2414(2) 1.4230(2) 0.0340(14) Uani 1 1 d . . .
C200 C 0.7803(3) 0.2682(3) 1.0452(3) 0.0301(16) Uani 1 1 d . . .
C201 C 0.7543(3) 0.2639(3) 1.0870(3) 0.0321(17) Uani 1 1 d . . .
C202 C 0.7285(3) 0.3118(3) 1.1038(3) 0.0402(19) Uani 1 1 d . . .
H202 H 0.7305 0.3456 1.0888 0.048 Uiso 1 1 calc R . .
C203 C 0.7542(3) 0.2147(3) 1.1115(3) 0.0324(17) Uani 1 1 d . . .
H203 H 0.7730 0.1837 1.1017 0.039 Uiso 1 1 calc R . .
C204 C 0.7005(4) 0.3074(3) 1.1426(3) 0.043(2) Uani 1 1 d . . .
H204 H 0.6830 0.3384 1.1537 0.052 Uiso 1 1 calc R . .
C205 C 0.7268(3) 0.2112(3) 1.1500(2) 0.0309(17) Uani 1 1 d . . .
H205 H 0.7275 0.1778 1.1663 0.037 Uiso 1 1 calc R . .
C206 C 0.6983(3) 0.2562(3) 1.1652(3) 0.0320(17) Uani 1 1 d . . .
C207 C 0.6660(3) 0.2492(3) 1.2049(3) 0.0352(18) Uani 1 1 d . . .
H207 H 0.6710 0.2150 1.2203 0.042 Uiso 1 1 calc R . .
C208 C 0.6308(3) 0.2859(3) 1.2211(3) 0.0376(19) Uani 1 1 d . . .
H208 H 0.6257 0.3204 1.2062 0.045 Uiso 1 1 calc R . .
C209 C 0.5991(3) 0.2765(3) 1.2606(2) 0.0324(17) Uani 1 1 d . . .
C210 C 0.5809(3) 0.3217(3) 1.2845(3) 0.0356(18) Uani 1 1 d . . .
H210 H 0.5854 0.3570 1.2731 0.043 Uiso 1 1 calc R . .
C211 C 0.5901(4) 0.2238(3) 1.2774(3) 0.0419(19) Uani 1 1 d . . .
H211 H 0.6006 0.1935 1.2610 0.050 Uiso 1 1 calc R . .
C212 C 0.5564(3) 0.3145(3) 1.3248(3) 0.0352(18) Uani 1 1 d . . .
H212 H 0.5443 0.3446 1.3407 0.042 Uiso 1 1 calc R . .
C213 C 0.5663(4) 0.2158(3) 1.3174(3) 0.042(2) Uani 1 1 d . . .
H213 H 0.5611 0.1805 1.3284 0.050 Uiso 1 1 calc R . .
C214 C 0.5501(3) 0.2616(3) 1.3414(3) 0.0324(17) Uani 1 1 d . . .
C215 C 0.5315(3) 0.2525(3) 1.3863(3) 0.0334(17) Uani 1 1 d . . .
N300 N 0.9550(3) 0.2676(2) 1.0781(2) 0.0302(13) Uani 1 1 d . . .
N301 N 0.6766(3) 0.2363(2) 1.4914(2) 0.0350(15) Uani 1 1 d . . .
C300 C 0.9435(3) 0.2567(3) 1.1147(2) 0.0252(15) Uani 1 1 d . . .
C301 C 0.9241(3) 0.2471(3) 1.1591(2) 0.0261(15) Uani 1 1 d . . .
C302 C 0.8951(3) 0.2911(3) 1.1776(3) 0.0356(18) Uani 1 1 d . . .
H302 H 0.8902 0.3252 1.1619 0.043 Uiso 1 1 calc R . .
C303 C 0.9296(3) 0.1957(3) 1.1812(2) 0.0303(16) Uani 1 1 d . . .
H303 H 0.9481 0.1665 1.1685 0.036 Uiso 1 1 calc R . .
C304 C 0.8740(3) 0.2830(3) 1.2191(3) 0.0353(18) Uani 1 1 d . . .
H304 H 0.8563 0.3124 1.2324 0.042 Uiso 1 1 calc R . .
C305 C 0.9070(3) 0.1884(3) 1.2225(2) 0.0295(16) Uani 1 1 d . . .
H305 H 0.9109 0.1541 1.2375 0.035 Uiso 1 1 calc R . .
C306 C 0.8786(3) 0.2311(3) 1.2421(2) 0.0254(15) Uani 1 1 d . . .
C307 C 0.8526(3) 0.2224(3) 1.2840(2) 0.0297(16) Uani 1 1 d . . .
H307 H 0.8619 0.1890 1.3007 0.036 Uiso 1 1 calc R . .
C308 C 0.8161(3) 0.2587(3) 1.3006(2) 0.0297(16) Uani 1 1 d . . .
H308 H 0.8084 0.2923 1.2841 0.036 Uiso 1 1 calc R . .
C309 C 0.7871(3) 0.2515(3) 1.3417(2) 0.0271(16) Uani 1 1 d . . .
C310 C 0.7480(3) 0.2945(3) 1.3517(3) 0.0307(16) Uani 1 1 d . . .
H310 H 0.7408 0.3257 1.3317 0.037 Uiso 1 1 calc R . .
C311 C 0.7969(3) 0.2051(3) 1.3719(3) 0.0342(17) Uani 1 1 d . . .
H311 H 0.8235 0.1767 1.3665 0.041 Uiso 1 1 calc R . .
C312 C 0.7199(3) 0.2912(3) 1.3905(2) 0.0300(16) Uani 1 1 d . . .
H312 H 0.6949 0.3202 1.3971 0.036 Uiso 1 1 calc R . .
C313 C 0.7675(3) 0.2009(3) 1.4100(2) 0.0301(16) Uani 1 1 d . . .
H313 H 0.7731 0.1692 1.4293 0.036 Uiso 1 1 calc R . .
C314 C 0.7297(3) 0.2440(3) 1.4194(2) 0.0269(16) Uani 1 1 d . . .
C315 C 0.7005(3) 0.2397(3) 1.4601(3) 0.0308(16) Uani 1 1 d . . .
P100 P 0.80972(10) 0.04358(9) 0.14719(8) 0.0421(5) Uani 1 1 d . . .
F100 F 0.74006(18) 0.01427(18) 0.14252(17) 0.0492(12) Uani 1 1 d . . .
F101 F 0.7925(2) 0.0877(2) 0.18373(19) 0.0672(14) Uani 1 1 d . . .
F102 F 0.7751(2) 0.08233(19) 0.10074(18) 0.0602(13) Uani 1 1 d . . .
F103 F 0.8793(2) 0.07299(19) 0.15248(18) 0.0602(14) Uani 1 1 d . . .
F104 F 0.8251(2) -0.00009(19) 0.11017(17) 0.0545(12) Uani 1 1 d . . .
F105 F 0.8424(2) 0.00518(19) 0.19376(16) 0.0549(13) Uani 1 1 d . . .
P200 P 0.65197(12) 0.46210(11) 0.37508(10) 0.0567(7) Uani 1 1 d . . .
F200 F 0.5911(4) 0.4424(3) 0.3316(3) 0.081(2) Uani 0.75 1 d P . .
F201 F 0.6170(6) 0.4965(3) 0.4053(5) 0.118(5) Uani 0.75 1 d P . .
F202 F 0.6442(6) 0.5112(3) 0.3392(4) 0.121(4) Uani 0.75 1 d P . .
F203 F 0.7134(5) 0.4811(6) 0.4130(5) 0.189(8) Uani 0.75 1 d P . .
F204 F 0.6909(5) 0.4226(3) 0.3478(4) 0.093(3) Uani 0.75 1 d P . .
F205 F 0.6538(6) 0.4103(3) 0.4092(3) 0.130(4) Uani 0.75 1 d P . .
F206 F 0.5903(9) 0.4504(15) 0.3808(10) 0.44(2) Uani 0.75 1 d P . .
F207 F 0.7020(17) 0.479(2) 0.3561(17) 0.54(3) Uani 0.75 1 d P . .
P300 P 0.80633(11) 0.44308(9) 0.22913(9) 0.0485(6) Uani 1 1 d . . .
F300 F 0.7420(3) 0.4587(3) 0.1867(2) 0.0898(19) Uani 1 1 d . . .
F301 F 0.7845(3) 0.4832(2) 0.2661(2) 0.0864(19) Uani 1 1 d . . .
F302 F 0.8461(2) 0.4915(2) 0.2118(2) 0.0720(15) Uani 1 1 d . . .
F303 F 0.8712(2) 0.4263(3) 0.27188(18) 0.0819(18) Uani 1 1 d . . .
F304 F 0.8283(2) 0.40234(19) 0.19201(17) 0.0630(14) Uani 1 1 d . . .
F305 F 0.7672(3) 0.3940(2) 0.24634(19) 0.0719(15) Uani 1 1 d . . .
P400 P 0.52934(13) 0.79878(13) 0.25055(9) 0.0734(9) Uani 1 1 d . . .
F400 F 0.4769(4) 0.7544(4) 0.2256(3) 0.164(4) Uani 1 1 d . . .
F401 F 0.5044(3) 0.7972(4) 0.2990(2) 0.169(5) Uani 1 1 d . . .
F402 F 0.4732(3) 0.8430(3) 0.2269(2) 0.111(3) Uani 1 1 d . . .
F403 F 0.5772(3) 0.8471(3) 0.27442(19) 0.0890(19) Uani 1 1 d . . .
F404 F 0.5528(2) 0.8023(2) 0.20154(19) 0.0708(15) Uani 1 1 d . . .
F405 F 0.5839(4) 0.7576(3) 0.2738(3) 0.156(4) Uani 1 1 d . . .
C500 C 0.1171(6) 0.0198(6) 0.2213(6) 0.131(5) Uani 1 1 d . . .
H50A H 0.1576 0.0414 0.2308 0.158 Uiso 1 1 calc R . .
H50B H 0.1101 0.0028 0.2507 0.158 Uiso 1 1 calc R . .
Cl50 Cl 0.0440(2) 0.0616(2) 0.18677(17) 0.1692(19) Uani 1 1 d . . .
Cl51 Cl 0.1183(4) -0.0287(3) 0.1758(5) 0.430(8) Uani 1 1 d . . .
C600 C 0.4893(4) 0.0869(4) 0.2299(3) 0.054(2) Uani 1 1 d . . .
H60A H 0.4667 0.1177 0.2398 0.064 Uiso 1 1 calc R . .
H60B H 0.4580 0.0567 0.2209 0.064 Uiso 1 1 calc R . .
Cl60 Cl 0.51565(11) 0.10612(9) 0.17705(8) 0.0540(6) Uani 1 1 d . . .
Cl61 Cl 0.55440(10) 0.06760(9) 0.27896(8) 0.0548(6) Uani 1 1 d . . .
C700 C 0.7317(5) 0.0377(4) 0.2660(3) 0.073(3) Uani 1 1 d . . .
H70A H 0.6995 0.0348 0.2334 0.088 Uiso 1 1 calc R . .
H70B H 0.7753 0.0306 0.2621 0.088 Uiso 1 1 calc R . .
Cl70 Cl 0.72986(12) 0.10474(11) 0.28877(12) 0.0896(9) Uani 1 1 d . . .
Cl71 Cl 0.71418(14) -0.01195(12) 0.30502(10) 0.0828(8) Uani 1 1 d . . .
C800 C 0.9448(5) 0.0105(5) 0.2986(5) 0.100(4) Uani 1 1 d . . .
Cl80 Cl 0.91904(14) 0.06843(14) 0.32624(13) 0.1023(10) Uani 1 1 d . . .
Cl81 Cl 0.8844(2) -0.0447(3) 0.3032(3) 0.0547(15) Uani 0.50 1 d P . .
Cl82 Cl 0.9096(12) -0.0495(8) 0.2967(7) 0.388(17) Uani 0.50 1 d P . .
C900 C 0.0604(10) -0.0815(16) 0.2053(8) 0.300(19) Uani 1 1 d . . .
Cl90 Cl -0.0160(3) -0.1004(5) 0.1573(3) 0.171(5) Uani 0.50 1 d P . .
Cl91 Cl 0.0147(4) -0.1120(5) 0.2690(3) 0.188(6) Uani 0.50 1 d P . .
Cl92 Cl 0.0188(4) -0.1145(6) 0.2260(4) 0.192(6) Uani 0.50 1 d P . .
Cl93 Cl 0.0374(3) -0.1139(4) 0.3307(4) 0.147(3) Uani 0.50 1 d P . .

loop_
_atom_site_aniso_label
_atom_site_aniso_U_11
_atom_site_aniso_U_22
_atom_site_aniso_U_33
_atom_site_aniso_U_23
_atom_site_aniso_U_13
_atom_site_aniso_U_12
Cu1 0.0298(4) 0.0232(5) 0.0326(5) -0.0011(4) 0.0153(4) -0.0016(4)
Cu2 0.0312(4) 0.0233(5) 0.0274(5) 0.0000(4) 0.0143(4) -0.0024(3)
Cu3 0.0334(5) 0.0306(5) 0.0346(5) -0.0042(4) 0.0190(4) -0.0043(4)
Cu4 0.0343(5) 0.0287(5) 0.0278(5) -0.0005(4) 0.0153(4) -0.0007(4)
P1 0.0248(9) 0.0207(10) 0.0283(10) 0.0003(8) 0.0116(8) -0.0021(7)
P2 0.0355(10) 0.0289(11) 0.0378(11) -0.0099(9) 0.0211(9) -0.0064(8)
P3 0.0282(9) 0.0249(11) 0.0325(11) -0.0003(8) 0.0139(8) 0.0017(8)
P11 0.0273(9) 0.0278(11) 0.0287(10) -0.0020(8) 0.0110(8) -0.0027(8)
P12 0.0315(10) 0.0300(11) 0.0310(10) -0.0033(9) 0.0128(8) -0.0017(8)
P13 0.0284(9) 0.0299(11) 0.0280(10) 0.0002(8) 0.0120(8) 0.0032(8)
N1 0.030(3) 0.028(4) 0.030(3) -0.003(3) 0.006(3) -0.004(3)
N2 0.025(3) 0.025(3) 0.028(3) 0.001(3) 0.015(3) 0.000(2)
N3 0.027(3) 0.033(4) 0.039(4) -0.012(3) 0.018(3) -0.004(3)
N4 0.033(3) 0.035(4) 0.039(4) 0.001(3) 0.018(3) 0.004(3)
C1 0.028(3) 0.019(4) 0.028(4) -0.002(3) 0.008(3) 0.002(3)
C2 0.033(4) 0.015(4) 0.039(4) -0.003(3) 0.017(3) 0.004(3)
C3 0.043(4) 0.030(4) 0.038(4) 0.006(3) 0.020(4) 0.002(3)
C4 0.052(5) 0.050(5) 0.028(4) 0.014(4) 0.017(4) 0.015(4)
C5 0.052(5) 0.032(5) 0.034(4) 0.002(3) 0.028(4) -0.007(3)
C6 0.034(4) 0.023(4) 0.038(4) 0.004(3) 0.013(3) -0.003(3)
C7 0.028(3) 0.018(4) 0.033(4) -0.001(3) 0.012(3) 0.004(3)
C8 0.024(3) 0.012(4) 0.034(4) -0.003(3) 0.012(3) -0.001(3)
C9 0.021(3) 0.028(4) 0.028(4) -0.001(3) 0.012(3) 0.004(3)
C10 0.018(3) 0.025(4) 0.033(4) 0.004(3) 0.010(3) 0.004(3)
C11 0.026(4) 0.022(4) 0.048(5) -0.006(3) 0.014(3) -0.003(3)
C12 0.021(3) 0.034(4) 0.033(4) 0.000(3) 0.007(3) 0.000(3)
C13 0.030(4) 0.026(4) 0.038(4) -0.003(3) 0.018(3) 0.000(3)
C14 0.030(4) 0.025(4) 0.027(4) 0.000(3) 0.006(3) -0.001(3)
C15 0.039(4) 0.040(5) 0.048(5) 0.002(4) 0.012(4) -0.005(4)
C16 0.032(4) 0.058(6) 0.062(6) 0.018(5) -0.006(4) -0.007(4)
C17 0.034(4) 0.054(6) 0.059(6) 0.002(5) -0.002(4) -0.014(4)
C18 0.035(4) 0.042(5) 0.048(5) 0.000(4) 0.012(4) -0.014(4)
C19 0.029(4) 0.024(4) 0.027(4) 0.001(3) 0.010(3) -0.010(3)
C20 0.043(4) 0.020(4) 0.041(5) 0.000(3) 0.011(4) 0.001(3)
C21 0.047(4) 0.037(5) 0.029(4) -0.006(4) 0.016(4) -0.006(4)
C22 0.048(5) 0.028(5) 0.047(5) -0.011(4) 0.021(4) -0.008(4)
C23 0.030(4) 0.033(5) 0.052(5) -0.002(4) 0.018(4) 0.001(3)
C24 0.028(4) 0.033(4) 0.024(4) 0.002(3) 0.006(3) -0.001(3)
C30 0.033(4) 0.031(4) 0.040(4) -0.007(4) 0.018(3) -0.003(3)
C31 0.042(4) 0.055(6) 0.063(6) -0.023(5) 0.037(4) -0.014(4)
C32 0.058(5) 0.072(7) 0.056(6) -0.025(5) 0.017(5) -0.027(5)
C33 0.085(8) 0.143(12) 0.060(7) -0.046(7) 0.026(6) -0.044(8)
C34 0.073(7) 0.179(14) 0.077(9) -0.061(9) 0.027(7) -0.072(8)
C35 0.091(8) 0.153(12) 0.080(8) -0.072(8) 0.048(7) -0.083(8)
C36 0.076(6) 0.102(9) 0.074(7) -0.051(6) 0.055(6) -0.056(6)
C37 0.039(4) 0.028(5) 0.068(6) -0.004(4) 0.026(4) -0.009(3)
C38 0.071(6) 0.024(5) 0.117(9) -0.002(5) 0.057(6) -0.004(4)
C39 0.103(8) 0.021(6) 0.186(14) 0.009(7) 0.082(9) 0.004(5)
C40 0.086(7) 0.037(7) 0.157(12) 0.033(7) 0.059(8) 0.001(5)
C41 0.067(6) 0.045(6) 0.104(8) 0.028(6) 0.053(6) -0.004(5)
C42 0.041(4) 0.031(5) 0.070(6) 0.006(4) 0.034(4) 0.000(3)
C43 0.037(4) 0.032(5) 0.048(5) 0.002(4) 0.016(4) 0.005(3)
C44 0.039(4) 0.035(5) 0.063(6) 0.019(4) 0.017(4) 0.004(4)
C45 0.057(5) 0.056(6) 0.082(7) 0.037(6) 0.021(5) 0.014(5)
C46 0.061(6) 0.031(5) 0.116(9) 0.021(6) 0.024(6) 0.011(4)
C47 0.052(5) 0.036(6) 0.102(8) 0.001(5) 0.037(5) 0.009(4)
C48 0.047(5) 0.036(5) 0.073(6) -0.004(5) 0.032(4) 0.001(4)
C49 0.026(3) 0.022(4) 0.040(4) 0.006(3) 0.015(3) 0.006(3)
C50 0.029(4) 0.030(4) 0.037(4) -0.001(3) 0.012(3) 0.002(3)
C51 0.041(4) 0.033(5) 0.047(5) 0.009(4) 0.021(4) 0.007(3)
C52 0.032(4) 0.027(4) 0.070(6) 0.000(4) 0.029(4) -0.002(3)
C53 0.032(4) 0.026(4) 0.051(5) -0.012(4) 0.018(4) 0.000(3)
C54 0.031(4) 0.040(5) 0.033(4) -0.005(4) 0.012(3) 0.009(3)
C101 0.026(3) 0.023(4) 0.033(4) -0.005(3) 0.007(3) -0.001(3)
C102 0.024(3) 0.021(4) 0.038(4) -0.001(3) 0.015(3) 0.004(3)
C103 0.028(4) 0.051(5) 0.033(4) 0.006(4) 0.007(3) 0.003(3)
C104 0.056(6) 0.086(8) 0.045(5) 0.015(5) 0.015(5) -0.007(5)
C105 0.042(5) 0.081(7) 0.050(6) 0.019(5) 0.012(4) -0.009(5)
C106 0.027(4) 0.032(4) 0.044(5) 0.000(4) 0.011(3) -0.002(3)
C107 0.022(3) 0.025(4) 0.038(4) 0.003(3) 0.010(3) 0.006(3)
C108 0.027(3) 0.021(4) 0.039(4) -0.005(3) 0.013(3) 0.001(3)
C109 0.017(3) 0.030(4) 0.032(4) -0.004(3) 0.008(3) 0.003(3)
C110 0.030(4) 0.028(4) 0.050(5) -0.003(4) 0.009(4) 0.005(3)
C111 0.032(4) 0.027(5) 0.051(5) -0.014(4) 0.005(4) -0.003(3)
C112 0.041(4) 0.040(5) 0.030(4) -0.011(4) 0.005(3) 0.002(4)
C113 0.039(4) 0.043(5) 0.027(4) -0.005(4) 0.009(4) 0.004(4)
C114 0.032(4) 0.038(5) 0.035(4) -0.007(4) 0.017(3) -0.003(3)
C115 0.028(4) 0.049(5) 0.036(4) -0.007(4) 0.003(3) 0.002(3)
C116 0.035(4) 0.058(6) 0.035(5) -0.010(4) -0.004(4) -0.001(4)
C117 0.027(4) 0.057(6) 0.043(5) -0.011(4) 0.007(4) -0.008(4)
C118 0.031(4) 0.045(5) 0.050(5) -0.011(4) 0.020(4) -0.005(4)
C119 0.024(3) 0.029(4) 0.036(4) -0.004(3) 0.009(3) -0.004(3)
C120 0.038(4) 0.031(5) 0.044(5) -0.007(4) 0.018(4) 0.000(3)
C121 0.038(4) 0.053(6) 0.032(4) -0.013(4) 0.014(4) -0.006(4)
C122 0.036(4) 0.054(6) 0.052(6) -0.022(4) 0.026(4) -0.009(4)
C123 0.022(4) 0.043(5) 0.065(6) -0.016(4) 0.014(4) -0.001(3)
C124 0.028(4) 0.037(5) 0.041(5) -0.009(4) 0.017(3) -0.001(3)
C130 0.035(4) 0.035(5) 0.029(4) 0.000(3) 0.014(3) 0.003(3)
C131 0.024(3) 0.045(5) 0.033(4) -0.006(4) 0.014(3) -0.001(3)
C132 0.042(5) 0.087(7) 0.034(5) -0.009(5) 0.001(4) -0.011(5)
C133 0.066(7) 0.161(12) 0.042(6) -0.014(7) 0.011(5) -0.035(7)
C134 0.046(5) 0.141(11) 0.041(6) -0.032(6) 0.000(5) -0.024(6)
C135 0.039(5) 0.100(8) 0.049(6) -0.019(6) 0.012(5) -0.013(5)
C136 0.048(5) 0.069(7) 0.048(6) -0.004(5) 0.020(4) -0.012(4)
C137 0.036(4) 0.031(5) 0.053(5) 0.001(4) 0.007(4) -0.009(3)
C138 0.083(7) 0.031(5) 0.065(6) -0.003(5) -0.002(5) 0.013(5)
C139 0.102(9) 0.038(7) 0.114(11) -0.002(7) -0.013(8) -0.002(6)
C140 0.072(8) 0.038(7) 0.173(15) 0.043(9) -0.002(8) -0.009(6)
C141 0.052(6) 0.075(9) 0.159(12) 0.072(9) 0.034(7) -0.005(6)
C142 0.038(5) 0.051(6) 0.103(8) 0.035(6) 0.022(5) 0.002(4)
C143 0.025(3) 0.034(5) 0.031(4) -0.005(3) 0.006(3) -0.005(3)
C144 0.031(4) 0.037(5) 0.043(5) 0.004(4) 0.016(3) 0.000(3)
C145 0.048(5) 0.023(4) 0.052(5) 0.008(4) 0.009(4) 0.003(4)
C146 0.032(4) 0.030(5) 0.068(6) 0.003(4) 0.007(4) 0.005(3)
C147 0.034(4) 0.045(5) 0.057(5) -0.007(4) 0.025(4) 0.003(4)
C148 0.030(4) 0.047(5) 0.043(5) 0.001(4) 0.012(4) 0.003(4)
C149 0.023(3) 0.034(4) 0.034(4) -0.001(3) 0.005(3) 0.004(3)
C150 0.031(4) 0.037(5) 0.028(4) 0.003(3) 0.009(3) 0.008(3)
C151 0.033(4) 0.045(5) 0.041(5) 0.012(4) 0.021(4) 0.006(3)
C152 0.031(4) 0.026(4) 0.054(5) 0.006(4) 0.018(4) 0.004(3)
C153 0.023(4) 0.041(5) 0.047(5) 0.002(4) 0.005(3) 0.002(3)
C154 0.027(4) 0.036(5) 0.040(5) 0.002(4) 0.012(3) 0.006(3)
N200 0.034(3) 0.026(4) 0.035(4) -0.005(3) 0.014(3) -0.003(3)
N201 0.038(3) 0.036(4) 0.032(4) 0.005(3) 0.017(3) 0.000(3)
C200 0.030(4) 0.021(4) 0.041(5) -0.003(3) 0.014(3) 0.000(3)
C201 0.034(4) 0.028(4) 0.038(4) 0.000(3) 0.015(3) -0.007(3)
C202 0.051(5) 0.036(5) 0.042(5) -0.001(4) 0.026(4) -0.002(4)
C203 0.028(4) 0.036(5) 0.035(4) -0.003(3) 0.012(3) -0.002(3)
C204 0.048(5) 0.044(5) 0.045(5) -0.004(4) 0.026(4) 0.010(4)
C205 0.028(4) 0.031(5) 0.028(4) 0.000(3) 0.000(3) -0.005(3)
C206 0.028(4) 0.034(5) 0.031(4) 0.008(3) 0.005(3) -0.002(3)
C207 0.035(4) 0.042(5) 0.033(4) 0.004(4) 0.017(3) -0.004(3)
C208 0.032(4) 0.052(6) 0.030(4) 0.006(4) 0.011(3) -0.003(4)
C209 0.028(4) 0.048(5) 0.021(4) 0.003(4) 0.006(3) -0.003(3)
C210 0.034(4) 0.039(5) 0.037(4) 0.007(4) 0.014(3) 0.002(3)
C211 0.051(5) 0.040(5) 0.040(5) -0.009(4) 0.022(4) -0.012(4)
C212 0.034(4) 0.040(5) 0.031(4) 0.002(4) 0.008(3) 0.009(3)
C213 0.049(5) 0.046(5) 0.036(5) 0.005(4) 0.021(4) -0.010(4)
C214 0.030(4) 0.042(5) 0.028(4) -0.002(4) 0.013(3) -0.002(3)
C215 0.028(4) 0.033(5) 0.041(5) 0.002(4) 0.012(3) 0.004(3)
N300 0.036(3) 0.022(3) 0.034(4) -0.004(3) 0.014(3) -0.005(3)
N301 0.039(3) 0.038(4) 0.036(4) -0.004(3) 0.022(3) -0.004(3)
C300 0.029(4) 0.021(4) 0.026(4) 0.001(3) 0.007(3) -0.002(3)
C301 0.028(3) 0.031(4) 0.020(4) -0.004(3) 0.009(3) -0.006(3)
C302 0.045(4) 0.029(4) 0.034(4) 0.001(3) 0.014(4) -0.004(3)
C303 0.032(4) 0.031(4) 0.029(4) 0.002(3) 0.009(3) 0.003(3)
C304 0.046(4) 0.034(5) 0.033(4) -0.007(3) 0.021(4) -0.003(3)
C305 0.030(4) 0.029(4) 0.033(4) 0.006(3) 0.016(3) 0.004(3)
C306 0.025(3) 0.031(4) 0.021(4) 0.001(3) 0.007(3) -0.003(3)
C307 0.028(4) 0.032(4) 0.028(4) 0.004(3) 0.007(3) -0.003(3)
C308 0.028(4) 0.034(4) 0.027(4) 0.006(3) 0.009(3) -0.002(3)
C309 0.027(3) 0.039(5) 0.014(3) 0.002(3) 0.004(3) -0.003(3)
C310 0.028(4) 0.029(4) 0.032(4) 0.001(3) 0.003(3) 0.002(3)
C311 0.033(4) 0.038(5) 0.036(4) -0.001(4) 0.017(3) 0.003(3)
C312 0.026(3) 0.033(4) 0.032(4) -0.001(3) 0.008(3) 0.005(3)
C313 0.035(4) 0.027(4) 0.030(4) 0.000(3) 0.013(3) -0.003(3)
C314 0.019(3) 0.043(5) 0.018(4) -0.001(3) 0.006(3) -0.004(3)
C315 0.032(4) 0.025(4) 0.037(4) -0.002(3) 0.012(3) -0.008(3)
P100 0.0345(11) 0.0362(13) 0.0515(14) 0.0018(11) 0.0058(10) -0.0037(9)
F100 0.031(2) 0.046(3) 0.066(3) 0.018(2) 0.009(2) -0.0014(19)
F101 0.081(3) 0.043(3) 0.088(4) -0.007(3) 0.041(3) -0.006(3)
F102 0.056(3) 0.044(3) 0.079(4) 0.024(3) 0.018(3) -0.001(2)
F103 0.041(2) 0.052(3) 0.082(4) -0.006(3) 0.009(2) -0.017(2)
F104 0.055(3) 0.052(3) 0.057(3) -0.004(3) 0.017(2) -0.003(2)
F105 0.043(2) 0.058(3) 0.052(3) 0.006(3) -0.006(2) -0.004(2)
P200 0.0413(13) 0.0479(16) 0.0736(18) -0.0098(13) 0.0048(12) -0.0018(11)
F200 0.069(5) 0.068(5) 0.084(6) -0.011(5) -0.009(4) -0.008(4)
F201 0.206(14) 0.035(5) 0.162(10) 0.000(5) 0.132(10) 0.032(6)
F202 0.229(12) 0.030(5) 0.112(7) 0.034(5) 0.062(8) -0.007(6)
F203 0.088(7) 0.182(13) 0.219(14) -0.126(12) -0.081(9) 0.007(7)
F204 0.112(7) 0.062(6) 0.119(7) -0.011(5) 0.055(6) 0.026(5)
F205 0.282(12) 0.046(5) 0.065(5) 0.024(4) 0.057(7) 0.093(7)
F206 0.113(12) 0.81(6) 0.39(3) 0.43(4) 0.050(17) 0.04(2)
F207 0.30(4) 0.63(8) 0.70(7) 0.27(7) 0.14(5) 0.00(5)
P300 0.0543(13) 0.0403(14) 0.0551(15) -0.0043(11) 0.0225(12) 0.0027(11)
F300 0.070(4) 0.096(5) 0.092(5) 0.007(4) 0.005(3) 0.013(3)
F301 0.084(4) 0.078(4) 0.115(5) -0.046(4) 0.057(4) -0.005(3)
F302 0.082(4) 0.047(3) 0.097(4) 0.004(3) 0.042(3) -0.006(3)
F303 0.063(3) 0.135(6) 0.053(3) 0.006(3) 0.026(3) 0.021(3)
F304 0.100(4) 0.045(3) 0.055(3) 0.002(2) 0.039(3) 0.005(3)
F305 0.099(4) 0.059(4) 0.077(4) -0.008(3) 0.055(3) -0.017(3)
P400 0.0598(16) 0.099(2) 0.0451(15) 0.0282(15) -0.0112(13) -0.0328(15)
F400 0.140(6) 0.180(8) 0.126(6) 0.055(6) -0.035(5) -0.113(6)
F401 0.095(5) 0.346(13) 0.050(4) 0.059(6) -0.002(3) -0.117(7)
F402 0.079(4) 0.187(8) 0.075(4) 0.037(5) 0.033(3) 0.024(4)
F403 0.090(4) 0.118(5) 0.065(4) -0.019(4) 0.031(3) -0.046(4)
F404 0.063(3) 0.080(4) 0.064(4) -0.006(3) 0.010(3) 0.003(3)
F405 0.151(7) 0.101(6) 0.156(7) 0.070(6) -0.050(6) 0.013(5)
C500 0.110(10) 0.119(12) 0.194(16) -0.029(11) 0.091(11) 0.027(9)
Cl50 0.148(4) 0.167(4) 0.153(4) -0.036(3) -0.019(3) 0.010(3)
Cl51 0.384(11) 0.280(9) 0.80(2) -0.323(12) 0.455(14) -0.171(8)
C600 0.051(5) 0.065(6) 0.049(5) 0.008(5) 0.021(4) 0.014(4)
Cl60 0.0662(13) 0.0554(15) 0.0480(13) 0.0090(11) 0.0286(11) 0.0147(11)
Cl61 0.0599(13) 0.0511(14) 0.0472(13) 0.0060(11) 0.0058(10) -0.0041(10)
C700 0.102(8) 0.074(8) 0.046(6) -0.020(5) 0.027(6) -0.024(6)
Cl70 0.0722(16) 0.0683(19) 0.137(3) -0.0408(18) 0.0446(17) -0.0169(14)
Cl71 0.101(2) 0.084(2) 0.0637(17) -0.0033(15) 0.0240(15) -0.0095(16)
C800 0.086(8) 0.065(8) 0.123(11) 0.000(8) -0.009(7) -0.007(6)
Cl80 0.088(2) 0.095(2) 0.123(3) 0.041(2) 0.0307(19) 0.0259(18)
Cl81 0.0278(19) 0.069(4) 0.061(4) 0.034(3) 0.003(2) -0.007(2)
Cl82 0.62(4) 0.190(17) 0.182(16) 0.099(13) -0.15(2) -0.08(2)
C900 0.135(17) 0.59(6) 0.18(2) -0.03(3) 0.055(16) 0.14(3)
Cl90 0.077(4) 0.301(13) 0.144(7) -0.125(8) 0.049(5) -0.027(6)
Cl91 0.156(8) 0.254(12) 0.102(6) -0.090(7) -0.043(6) 0.121(8)
Cl92 0.107(6) 0.309(15) 0.136(8) 0.087(9) -0.006(6) -0.114(8)
Cl93 0.085(5) 0.159(8) 0.194(9) 0.006(7) 0.037(5) 0.018(5)

loop_
_geom_bond_atom_site_label_1
_geom_bond_atom_site_label_2
_geom_bond_distance
_geom_bond_site_symmetry_2
_geom_bond_publ_flag
Cu1 N200 1.982(6) . ?
Cu1 N1 2.040(5) . ?
Cu1 P2 2.231(2) . ?
Cu1 P1 2.3725(19) . ?
Cu1 Cu2 2.6826(12) . ?
Cu2 N300 1.976(6) . ?
Cu2 N2 2.065(5) . ?
Cu2 P3 2.2333(19) . ?
Cu2 P1 2.4615(19) . ?
Cu3 N301 1.975(6) . ?
Cu3 N3 2.062(6) . ?
Cu3 P12 2.217(2) . ?
Cu3 P11 2.368(2) . ?
Cu3 Cu4 2.7228(13) . ?
Cu4 N201 1.969(6) . ?
Cu4 N4 2.067(6) . ?
Cu4 P13 2.2325(19) . ?
Cu4 P11 2.462(2) . ?
P1 C1 1.803(7) . ?
P1 C8 1.815(6) . ?
P1 C19 1.816(7) . ?
P2 C31 1.800(8) . ?
P2 C37 1.795(8) . ?
P2 C30 1.839(6) . ?
P3 C43 1.809(8) . ?
P3 C30 1.822(7) . ?
P3 C49 1.830(6) . ?
P11 C101 1.805(7) . ?
P11 C108 1.808(6) . ?
P11 C119 1.823(7) . ?
P12 C131 1.804(7) . ?
P12 C137 1.802(8) . ?
P12 C130 1.836(7) . ?
P13 C149 1.806(7) . ?
P13 C143 1.814(7) . ?
P13 C130 1.842(7) . ?
N1 C18 1.341(8) . ?
N1 C14 1.344(8) . ?
N2 C13 1.319(8) . ?
N2 C9 1.364(8) . ?
N3 C118 1.326(8) . ?
N3 C114 1.342(9) . ?
N4 C109 1.356(8) . ?
N4 C113 1.361(8) . ?
C1 C2 1.376(9) . ?
C1 C14 1.458(9) . ?
C2 C7 1.481(9) . ?
C2 C3 1.497(9) . ?
C3 C4 1.521(9) . ?
C4 C5 1.523(10) . ?
C5 C6 1.531(9) . ?
C6 C7 1.494(8) . ?
C7 C8 1.361(9) . ?
C8 C9 1.448(9) . ?
C9 C10 1.384(9) . ?
C10 C11 1.359(9) . ?
C11 C12 1.415(9) . ?
C12 C13 1.371(9) . ?
C14 C15 1.381(9) . ?
C15 C16 1.380(10) . ?
C16 C17 1.381(11) . ?
C17 C18 1.372(10) . ?
C19 C20 1.374(9) . ?
C19 C24 1.400(9) . ?
C20 C21 1.375(9) . ?
C21 C22 1.403(10) . ?
C22 C23 1.373(10) . ?
C23 C24 1.381(9) . ?
C31 C32 1.357(11) . ?
C31 C36 1.376(11) . ?
C32 C33 1.382(12) . ?
C33 C34 1.367(15) . ?
C34 C35 1.356(15) . ?
C35 C36 1.375(12) . ?
C37 C42 1.371(10) . ?
C37 C38 1.416(11) . ?
C38 C39 1.381(13) . ?
C39 C40 1.424(15) . ?
C40 C41 1.366(13) . ?
C41 C42 1.380(11) . ?
C43 C44 1.386(10) . ?
C43 C48 1.413(10) . ?
C44 C45 1.384(11) . ?
C45 C46 1.379(12) . ?
C46 C47 1.368(12) . ?
C47 C48 1.383(11) . ?
C49 C50 1.381(9) . ?
C49 C54 1.391(9) . ?
C50 C51 1.388(9) . ?
C51 C52 1.401(10) . ?
C52 C53 1.358(10) . ?
C53 C54 1.378(9) . ?
C101 C102 1.354(9) . ?
C101 C114 1.467(9) . ?
C102 C107 1.471(9) . ?
C102 C103 1.512(9) . ?
C103 C104 1.497(10) . ?
C104 C105 1.449(11) . ?
C105 C106 1.511(10) . ?
C106 C107 1.508(9) . ?
C107 C108 1.366(9) . ?
C108 C109 1.460(9) . ?
C109 C110 1.362(9) . ?
C110 C111 1.396(10) . ?
C111 C112 1.369(10) . ?
C112 C113 1.362(10) . ?
C114 C115 1.375(10) . ?
C115 C116 1.387(10) . ?
C116 C117 1.365(11) . ?
C117 C118 1.359(10) . ?
C119 C124 1.385(9) . ?
C119 C120 1.398(10) . ?
C120 C121 1.367(9) . ?
C121 C122 1.381(11) . ?
C122 C123 1.382(11) . ?
C123 C124 1.388(9) . ?
C131 C132 1.360(10) . ?
C131 C136 1.371(10) . ?
C132 C133 1.363(11) . ?
C133 C134 1.375(13) . ?
C134 C135 1.366(13) . ?
C135 C136 1.361(11) . ?
C137 C142 1.369(11) . ?
C137 C138 1.411(11) . ?
C138 C139 1.373(13) . ?
C139 C140 1.356(16) . ?
C140 C141 1.404(17) . ?
C141 C142 1.392(12) . ?
C143 C148 1.387(9) . ?
C143 C144 1.398(9) . ?
C144 C145 1.388(10) . ?
C145 C146 1.387(10) . ?
C146 C147 1.375(10) . ?
C147 C148 1.393(10) . ?
C149 C154 1.394(9) . ?
C149 C150 1.407(9) . ?
C150 C151 1.379(9) . ?
C151 C152 1.379(10) . ?
C152 C153 1.377(10) . ?
C153 C154 1.383(9) . ?
N200 C200 1.144(8) . ?
N201 C215 1.148(8) . ?
C200 C201 1.431(9) . ?
C201 C203 1.379(9) . ?
C201 C202 1.421(10) . ?
C202 C204 1.382(9) . ?
C203 C205 1.363(9) . ?
C204 C206 1.406(10) . ?
C205 C206 1.373(9) . ?
C206 C207 1.468(9) . ?
C207 C208 1.321(10) . ?
C208 C209 1.464(9) . ?
C209 C210 1.396(10) . ?
C209 C211 1.398(10) . ?
C210 C212 1.383(9) . ?
C211 C213 1.367(9) . ?
C212 C214 1.388(10) . ?
C213 C214 1.392(10) . ?
C214 C215 1.438(9) . ?
N300 C300 1.150(8) . ?
N301 C315 1.132(8) . ?
C300 C301 1.436(9) . ?
C301 C303 1.387(9) . ?
C301 C302 1.403(9) . ?
C302 C304 1.376(9) . ?
C303 C305 1.381(9) . ?
C304 C306 1.408(9) . ?
C305 C306 1.387(9) . ?
C306 C307 1.448(9) . ?
C307 C308 1.338(9) . ?
C308 C309 1.461(8) . ?
C309 C311 1.390(9) . ?
C309 C310 1.407(9) . ?
C310 C312 1.380(9) . ?
C311 C313 1.383(9) . ?
C312 C314 1.388(9) . ?
C313 C314 1.386(9) . ?
C314 C315 1.445(9) . ?
P100 F104 1.583(5) . ?
P100 F103 1.595(4) . ?
P100 F105 1.591(5) . ?
P100 F101 1.596(5) . ?
P100 F102 1.602(5) . ?
P100 F100 1.599(4) . ?
P200 F207 1.37(4) . ?
P200 F203 1.489(9) . ?
P200 F200 1.566(7) . ?
P200 F202 1.540(8) . ?
P200 F201 1.522(9) . ?
P200 F205 1.576(8) . ?
P200 F204 1.593(8) . ?
P200 F206 1.381(17) . ?
F200 F206 1.40(3) . ?
F201 F206 1.35(4) . ?
F202 F207 1.41(4) . ?
F203 F207 1.54(5) . ?
F204 F207 1.39(5) . ?
F205 F206 1.66(2) . ?
P300 F300 1.569(6) . ?
P300 F301 1.585(5) . ?
P300 F303 1.587(5) . ?
P300 F304 1.598(5) . ?
P300 F302 1.599(5) . ?
P300 F305 1.603(5) . ?
P400 F405 1.521(7) . ?
P400 F400 1.556(7) . ?
P400 F403 1.567(6) . ?
P400 F404 1.589(6) . ?
P400 F401 1.591(7) . ?
P400 F402 1.593(7) . ?
C500 Cl51 1.744(14) . ?
C500 Cl50 1.864(13) . ?
Cl51 C900 2.10(4) . ?
C600 Cl61 1.701(8) . ?
C600 Cl60 1.787(8) . ?
C700 Cl71 1.738(10) . ?
C700 Cl70 1.757(10) . ?
C800 Cl82 1.63(2) . ?
C800 Cl80 1.767(13) . ?
C800 Cl81 1.878(14) . ?
Cl81 Cl82 0.62(3) . ?
C900 Cl92 1.43(3) . ?
C900 Cl90 1.83(2) . ?
Cl90 Cl92 1.883(13) . ?
Cl91 Cl92 1.235(13) . ?
Cl91 Cl93 1.659(12) . ?
